data_7212866
loop_
_publ_author_name
'Braga, Dario'
'Dichiarante, Elena'
'Palladino, Giuseppe'
'Grepioni, Fabrizia'
'Chierotti, Michele R.'
'Gobetto, Roberto'
'Pellegrino, Luca'

_publ_section_title
;
 Remarkable reversal of melting point alternation by co-crystallization
;
_journal_issue 11
_journal_name_full CrystEngComm
_journal_page_first 3534
_journal_paper_doi 10.1039/c0ce00253d
_journal_volume 12
_journal_year 2010
_chemical_formula_sum 'C20 H26 N2 O4'
_chemical_formula_weight 358.43
_chemical_name_systematic
;
?
;
_space_group_IT_number 14
_symmetry_cell_setting monoclinic
_symmetry_space_group_name_Hall '-P 2ybc'
_symmetry_space_group_name_H-M 'P 1 21/c 1'
_atom_sites_solution_hydrogens geom
_atom_sites_solution_primary direct
_atom_sites_solution_secondary difmap
_audit_creation_method SHELXL-97
_cell_angle_alpha 90.00
_cell_angle_beta 114.656(5)
_cell_angle_gamma 90.00
_cell_formula_units_Z 6
_cell_length_a 11.6701(5)
_cell_length_b 20.9348(7)
_cell_length_c 12.9988(5)
_cell_measurement_temperature 293(2)
_cell_volume 2886.2(2)
_computing_structure_refinement 'SHELXL-97 (Sheldrick, 1997)'
_computing_structure_solution 'SHELXS-97 (Sheldrick, 1990)'
_diffrn_ambient_temperature 293(2)
_diffrn_measured_fraction_theta_full 0.967
_diffrn_measured_fraction_theta_max 0.850
_diffrn_radiation_monochromator graphite
_diffrn_radiation_source 'fine-focus sealed tube'
_diffrn_radiation_type MoK\a
_diffrn_radiation_wavelength 0.71073
_diffrn_reflns_av_R_equivalents 0.0179
_diffrn_reflns_av_sigmaI/netI 0.0315
_diffrn_reflns_limit_h_max 15
_diffrn_reflns_limit_h_min -14
_diffrn_reflns_limit_k_max 27
_diffrn_reflns_limit_k_min -22
_diffrn_reflns_limit_l_max 17
_diffrn_reflns_limit_l_min -16
_diffrn_reflns_number 13402
_diffrn_reflns_theta_full 25.00
_diffrn_reflns_theta_max 28.40
_diffrn_reflns_theta_min 3.17
_exptl_absorpt_coefficient_mu 0.086
_exptl_absorpt_correction_type none
_exptl_crystal_colour colourless
_exptl_crystal_density_diffrn 1.237
_exptl_crystal_density_method 'not measured'
_exptl_crystal_description prism
_exptl_crystal_F_000 1152
_exptl_crystal_size_max 0.26
_exptl_crystal_size_mid 0.20
_exptl_crystal_size_min 0.15
_refine_diff_density_max 0.485
_refine_diff_density_min -0.541
_refine_diff_density_rms 0.044
_refine_ls_extinction_coef 0.0037(13)
_refine_ls_extinction_expression Fc^*^=kFc[1+0.001xFc^2^\l^3^/sin(2\q)]^-1/4^
_refine_ls_extinction_method SHELXL
_refine_ls_goodness_of_fit_ref 1.035
_refine_ls_hydrogen_treatment mixed
_refine_ls_matrix_type full
_refine_ls_number_parameters 365
_refine_ls_number_reflns 6159
_refine_ls_number_restraints 0
_refine_ls_restrained_S_all 1.035
_refine_ls_R_factor_all 0.1188
_refine_ls_R_factor_gt 0.0793
_refine_ls_shift/su_max 0.000
_refine_ls_shift/su_mean 0.000
_refine_ls_structure_factor_coef Fsqd
_refine_ls_weighting_details 'calc w=1/[\s^2^(Fo^2^)+(0.0758P)^2^+2.2369P] where P=(Fo^2^+2Fc^2^)/3'
_refine_ls_weighting_scheme calc
_refine_ls_wR_factor_gt 0.1883
_refine_ls_wR_factor_ref 0.2062
_reflns_number_gt 3900
_reflns_number_total 6159
_reflns_threshold_expression >2sigma(I)
_cod_data_source_file c0ce00253d.txt
_cod_data_source_block 1.C8
_cod_depositor_comments
;
The following automatic conversions were performed:

'_symmetry_cell_setting' value 'Monoclinic' changed to 'monoclinic'
according to /home/saulius/struct/CIF-dictionaries/cif_core.dic
dictionary named 'cif_core.dic' version 2.4.2 from 2011-04-26.

Automatic conversion script
Id: cif_fix_values 1891 2012-01-12 08:04:46Z andrius 
;
_cod_original_cell_volume 2886.21(19)
_cod_original_sg_symbol_H-M P21/c
_cod_database_code 7212866

loop_
_symmetry_equiv_pos_as_xyz
'x, y, z'
'-x, y+1/2, -z+1/2'
'-x, -y, -z'
'x, -y-1/2, z-1/2'

loop_
_atom_site_label
_atom_site_type_symbol
_atom_site_fract_x
_atom_site_fract_y
_atom_site_fract_z
_atom_site_U_iso_or_equiv
_atom_site_adp_type
_atom_site_occupancy
_atom_site_symmetry_multiplicity
_atom_site_calc_flag
_atom_site_refinement_flags
H1O H 0.807(3) 0.2587(18) 0.187(3) 0.088(12) Uiso 1 1 d .
H4O H 0.693(3) 0.5697(18) 0.305(3) 0.092(12) Uiso 1 1 d .
H3O H 0.294(3) 0.0882(18) -0.309(3) 0.085(12) Uiso 1 1 d .
O1 O 0.85514(19) 0.29636(9) 0.20238(16) 0.0520(5) Uani 1 1 d .
N1 N 0.7240(2) 0.18903(10) 0.14447(18) 0.0423(5) Uani 1 1 d .
O2 O 0.7874(2) 0.30772(10) 0.33657(18) 0.0728(7) Uani 1 1 d .
C1 C 0.9243(2) 0.38746(11) 0.3172(2) 0.0379(6) Uani 1 1 d .
H1A H 0.8903 0.4161 0.2527 0.045 Uiso 1 1 calc R
H1B H 1.0105 0.3776 0.3303 0.045 Uiso 1 1 calc R
C2 C 0.8486(2) 0.32657(12) 0.2883(2) 0.0383(6) Uani 1 1 d .
C3 C 0.9249(2) 0.42160(11) 0.42021(19) 0.0377(6) Uani 1 1 d .
H3A H 0.9593 0.3931 0.4848 0.045 Uiso 1 1 calc R
H3B H 0.8386 0.4313 0.4072 0.045 Uiso 1 1 calc R
C4 C 0.7206(3) 0.15640(12) 0.0556(2) 0.0469(7) Uani 1 1 d .
H4 H 0.7659 0.1717 0.0165 0.056 Uiso 1 1 calc R
C5 C 1.0005(2) 0.48305(11) 0.4486(2) 0.0400(6) Uani 1 1 d .
H5A H 1.0871 0.4735 0.4624 0.048 Uiso 1 1 calc R
H5B H 0.9666 0.5115 0.3840 0.048 Uiso 1 1 calc R
C6 C 0.6527(3) 0.10083(14) 0.0192(3) 0.0604(9) Uani 1 1 d .
H6 H 0.6526 0.0793 -0.0434 0.072 Uiso 1 1 calc R
C7 C 0.6578(3) 0.16608(13) 0.1985(2) 0.0486(7) Uani 1 1 d .
H7 H 0.6592 0.1884 0.2608 0.058 Uiso 1 1 calc R
C8 C 0.5879(3) 0.11118(14) 0.1669(2) 0.0574(8) Uani 1 1 d .
H8 H 0.5429 0.0972 0.2072 0.069 Uiso 1 1 calc R
C9 C 0.5843(3) 0.07703(15) 0.0762(3) 0.0661(10) Uani 1 1 d .
C10 C 0.5078(6) 0.0161(2) 0.0420(4) 0.149(3) Uani 1 1 d .
H10A H 0.5438 -0.0126 0.1063 0.179 Uiso 1 1 calc R
H10B H 0.4241 0.0269 0.0353 0.179 Uiso 1 1 calc R
N2 N 0.77274(19) 0.63707(9) 0.35560(17) 0.0405(5) Uani 1 1 d .
O3 O 0.3385(2) 0.12340(11) -0.30269(19) 0.0688(7) Uani 1 1 d .
O4 O 0.6466(2) 0.53064(10) 0.28262(18) 0.0583(6) Uani 1 1 d .
O5 O 0.7261(2) 0.52411(10) 0.15538(17) 0.0604(6) Uani 1 1 d .
C13 C 0.4216(2) 0.21490(12) -0.1939(2) 0.0423(6) Uani 1 1 d .
H13A H 0.3917 0.2429 -0.2594 0.051 Uiso 1 1 calc R
H13B H 0.5058 0.2009 -0.1807 0.051 Uiso 1 1 calc R
C14 C 0.5875(2) 0.40910(12) 0.0600(2) 0.0409(6) Uani 1 1 d .
H14A H 0.6744 0.3982 0.0775 0.049 Uiso 1 1 calc R
H14B H 0.5573 0.4371 -0.0054 0.049 Uiso 1 1 calc R
O6 O 0.2708(2) 0.14450(11) -0.17257(19) 0.0752(7) Uani 1 1 d .
C15 C 0.5099(3) 0.31158(12) -0.0682(2) 0.0440(6) Uani 1 1 d .
H15A H 0.4794 0.3388 -0.1347 0.053 Uiso 1 1 calc R
H15B H 0.5958 0.2993 -0.0523 0.053 Uiso 1 1 calc R
C16 C 0.6591(2) 0.50343(11) 0.1966(2) 0.0397(6) Uani 1 1 d .
C17 C 0.9081(3) 0.71681(13) 0.3387(2) 0.0492(7) Uani 1 1 d .
H17 H 0.9530 0.7324 0.2994 0.059 Uiso 1 1 calc R
N3 N 1.2008(2) 1.01906(10) 0.65175(19) 0.0492(6) Uani 1 1 d .
C18 C 0.4283(3) 0.25233(12) -0.0922(2) 0.0429(6) Uani 1 1 d .
H18A H 0.4612 0.2248 -0.0262 0.052 Uiso 1 1 calc R
H18B H 0.3437 0.2649 -0.1041 0.052 Uiso 1 1 calc R
C19 C 0.9117(3) 0.74872(12) 0.4322(2) 0.0470(7) Uani 1 1 d .
C20 C 0.5812(3) 0.44358(12) 0.1592(2) 0.0462(7) Uani 1 1 d .
H20A H 0.4939 0.4545 0.1400 0.055 Uiso 1 1 calc R
H20B H 0.6080 0.4143 0.2228 0.055 Uiso 1 1 calc R
C21 C 0.8388(3) 0.66220(13) 0.3033(2) 0.0455(6) Uani 1 1 d .
H21 H 0.8376 0.6416 0.2395 0.055 Uiso 1 1 calc R
C22 C 1.0605(3) 0.90675(13) 0.5896(2) 0.0493(7) Uani 1 1 d .
C23 C 0.5087(3) 0.34869(12) 0.0318(2) 0.0468(7) Uani 1 1 d .
H23A H 0.4222 0.3600 0.0157 0.056 Uiso 1 1 calc R
H23B H 0.5393 0.3211 0.0978 0.056 Uiso 1 1 calc R
C24 C 0.3366(3) 0.15758(12) -0.2200(2) 0.0421(6) Uani 1 1 d .
C25 C 0.9825(3) 0.84606(15) 0.5583(3) 0.0665(9) Uani 1 1 d .
H25A H 1.0092 0.8192 0.6250 0.080 Uiso 1 1 calc R
H25B H 0.8950 0.8574 0.5375 0.080 Uiso 1 1 calc R
C26 C 0.7759(2) 0.66721(12) 0.4466(2) 0.0449(6) Uani 1 1 d .
H26 H 0.7304 0.6503 0.4844 0.054 Uiso 1 1 calc R
C27 C 0.9893(3) 0.80920(15) 0.4677(3) 0.0679(10) Uani 1 1 d .
H27A H 1.0768 0.7978 0.4894 0.082 Uiso 1 1 calc R
H27B H 0.9643 0.8367 0.4018 0.082 Uiso 1 1 calc R
C28 C 0.8438(3) 0.72259(13) 0.4873(2) 0.0485(7) Uani 1 1 d .
H28 H 0.8440 0.7423 0.5515 0.058 Uiso 1 1 calc R
C29 C 1.0662(3) 0.94273(14) 0.6800(3) 0.0577(8) Uani 1 1 d .
H29 H 1.0225 0.9299 0.7221 0.069 Uiso 1 1 calc R
C30 C 1.1365(3) 0.99761(14) 0.7080(2) 0.0557(8) Uani 1 1 d .
H30 H 1.1393 1.0211 0.7697 0.067 Uiso 1 1 calc R
C31 C 1.1957(3) 0.98510(13) 0.5641(2) 0.0528(7) Uani 1 1 d .
H31 H 1.2397 0.9996 0.5233 0.063 Uiso 1 1 calc R
C32 C 1.1276(3) 0.92908(13) 0.5307(2) 0.0534(8) Uani 1 1 d .
H32 H 1.1268 0.9064 0.4689 0.064 Uiso 1 1 calc R

loop_
_atom_site_aniso_label
_atom_site_aniso_U_11
_atom_site_aniso_U_22
_atom_site_aniso_U_33
_atom_site_aniso_U_23
_atom_site_aniso_U_13
_atom_site_aniso_U_12
O1 0.0657(13) 0.0448(11) 0.0595(12) -0.0261(9) 0.0401(10) -0.0227(10)
N1 0.0488(13) 0.0368(12) 0.0449(12) -0.0119(9) 0.0232(10) -0.0097(10)
O2 0.1091(18) 0.0660(14) 0.0718(14) -0.0350(11) 0.0659(14) -0.0486(13)
C1 0.0431(14) 0.0325(13) 0.0399(13) -0.0099(10) 0.0192(11) -0.0094(10)
C2 0.0432(14) 0.0360(14) 0.0379(13) -0.0085(10) 0.0192(11) -0.0046(11)
C3 0.0447(14) 0.0340(13) 0.0346(13) -0.0092(10) 0.0168(11) -0.0081(11)
C4 0.0577(17) 0.0436(15) 0.0499(15) -0.0103(12) 0.0329(14) -0.0170(13)
C5 0.0503(15) 0.0335(13) 0.0370(13) -0.0094(10) 0.0190(11) -0.0109(11)
C6 0.084(2) 0.0547(18) 0.0613(18) -0.0310(15) 0.0494(17) -0.0288(16)
C7 0.0616(18) 0.0479(16) 0.0469(15) -0.0160(12) 0.0332(14) -0.0123(13)
C8 0.071(2) 0.0550(18) 0.0646(19) -0.0151(15) 0.0466(17) -0.0250(15)
C9 0.088(2) 0.0556(19) 0.076(2) -0.0316(16) 0.0559(19) -0.0431(17)
C10 0.243(6) 0.113(4) 0.164(5) -0.097(3) 0.158(5) -0.139(4)
N2 0.0448(12) 0.0329(11) 0.0442(12) -0.0099(9) 0.0189(10) -0.0091(9)
O3 0.0927(17) 0.0531(13) 0.0859(16) -0.0412(12) 0.0624(14) -0.0392(12)
O4 0.0717(14) 0.0467(12) 0.0753(14) -0.0308(10) 0.0492(12) -0.0244(10)
O5 0.0782(14) 0.0535(12) 0.0665(13) -0.0226(10) 0.0468(12) -0.0284(11)
C13 0.0498(16) 0.0354(14) 0.0423(14) -0.0097(11) 0.0198(12) -0.0115(11)
C14 0.0465(15) 0.0335(13) 0.0414(13) -0.0089(11) 0.0171(12) -0.0094(11)
O6 0.1059(18) 0.0709(15) 0.0760(15) -0.0372(12) 0.0648(14) -0.0486(13)
C15 0.0545(16) 0.0377(14) 0.0392(14) -0.0119(11) 0.0191(12) -0.0123(12)
C16 0.0411(14) 0.0317(13) 0.0469(14) -0.0084(11) 0.0188(12) -0.0043(11)
C17 0.0564(17) 0.0466(16) 0.0566(17) -0.0076(13) 0.0353(14) -0.0118(13)
N3 0.0580(14) 0.0380(12) 0.0571(14) -0.0182(10) 0.0293(12) -0.0173(11)
C18 0.0503(16) 0.0386(14) 0.0405(13) -0.0133(11) 0.0195(12) -0.0114(12)
C19 0.0522(17) 0.0341(14) 0.0584(17) -0.0118(12) 0.0269(14) -0.0140(12)
C20 0.0503(16) 0.0398(15) 0.0536(16) -0.0162(12) 0.0266(13) -0.0132(12)
C21 0.0545(16) 0.0436(15) 0.0440(15) -0.0111(12) 0.0262(13) -0.0058(12)
C22 0.0577(17) 0.0409(15) 0.0571(16) -0.0183(13) 0.0315(14) -0.0185(13)
C23 0.0559(17) 0.0391(15) 0.0476(15) -0.0156(12) 0.0239(13) -0.0137(12)
C24 0.0498(15) 0.0359(14) 0.0414(14) -0.0104(11) 0.0199(12) -0.0073(11)
C25 0.085(2) 0.0553(19) 0.078(2) -0.0281(16) 0.0518(19) -0.0344(17)
C26 0.0500(16) 0.0414(15) 0.0499(15) -0.0079(12) 0.0273(13) -0.0128(12)
C27 0.082(2) 0.0536(19) 0.085(2) -0.0310(17) 0.052(2) -0.0344(17)
C28 0.0572(17) 0.0459(16) 0.0503(16) -0.0191(12) 0.0304(14) -0.0135(13)
C29 0.072(2) 0.0546(18) 0.0644(18) -0.0204(15) 0.0462(17) -0.0238(15)
C30 0.072(2) 0.0500(17) 0.0560(17) -0.0261(14) 0.0372(16) -0.0174(15)
C31 0.0609(18) 0.0473(16) 0.0594(17) -0.0156(13) 0.0342(15) -0.0186(14)
C32 0.069(2) 0.0473(16) 0.0547(17) -0.0233(13) 0.0368(15) -0.0188(14)

loop_
_atom_type_symbol
_atom_type_description
_atom_type_scat_dispersion_real
_atom_type_scat_dispersion_imag
_atom_type_scat_source
C C 0.0033 0.0016 'International Tables Vol C Tables 4.2.6.8 and 6.1.1.4'
H H 0.0000 0.0000 'International Tables Vol C Tables 4.2.6.8 and 6.1.1.4'
N N 0.0061 0.0033 'International Tables Vol C Tables 4.2.6.8 and 6.1.1.4'
O O 0.0106 0.0060 'International Tables Vol C Tables 4.2.6.8 and 6.1.1.4'

loop_
_geom_angle_atom_site_label_1
_geom_angle_atom_site_label_2
_geom_angle_atom_site_label_3
_geom_angle
_geom_angle_site_symmetry_1
C2 O1 H1O 110(2) .
C4 N1 C7 117.4(2) .
C2 C1 C3 113.92(19) .
C2 C1 H1A 108.8 .
C3 C1 H1A 108.8 .
C2 C1 H1B 108.8 .
C3 C1 H1B 108.8 .
H1A C1 H1B 107.7 .
O2 C2 O1 123.1(2) .
O2 C2 C1 124.4(2) .
O1 C2 C1 112.6(2) .
C1 C3 C5 113.76(19) .
C1 C3 H3A 108.8 .
C5 C3 H3A 108.8 .
C1 C3 H3B 108.8 .
C5 C3 H3B 108.8 .
H3A C3 H3B 107.7 .
N1 C4 C6 122.6(2) .
N1 C4 H4 118.7 .
C6 C4 H4 118.7 .
C5 C5 C3 113.1(2) 3_766
C5 C5 H5A 108.9 3_766
C3 C5 H5A 108.9 .
C5 C5 H5B 108.9 3_766
C3 C5 H5B 108.9 .
H5A C5 H5B 107.8 .
C4 C6 C9 119.8(2) .
C4 C6 H6 120.1 .
C9 C6 H6 120.1 .
N1 C7 C8 123.3(2) .
N1 C7 H7 118.4 .
C8 C7 H7 118.4 .
C9 C8 C7 119.8(2) .
C9 C8 H8 120.1 .
C7 C8 H8 120.1 .
C8 C9 C6 117.2(2) .
C8 C9 C10 119.7(3) .
C6 C9 C10 123.1(3) .
C10 C10 C9 124.9(5) 3_655
C10 C10 H10A 106.1 3_655
C9 C10 H10A 106.1 .
C10 C10 H10B 106.1 3_655
C9 C10 H10B 106.1 .
H10A C10 H10B 106.3 .
C26 N2 C21 117.5(2) .
C24 O3 H3O 109(2) .
C16 O4 H4O 112(2) .
C24 C13 C18 113.6(2) .
C24 C13 H13A 108.8 .
C18 C13 H13A 108.8 .
C24 C13 H13B 108.8 .
C18 C13 H13B 108.8 .
H13A C13 H13B 107.7 .
C20 C14 C23 111.4(2) .
C20 C14 H14A 109.3 .
C23 C14 H14A 109.3 .
C20 C14 H14B 109.3 .
C23 C14 H14B 109.3 .
H14A C14 H14B 108.0 .
C18 C15 C23 111.4(2) .
C18 C15 H15A 109.3 .
C23 C15 H15A 109.3 .
C18 C15 H15B 109.3 .
C23 C15 H15B 109.3 .
H15A C15 H15B 108.0 .
O5 C16 O4 123.2(2) .
O5 C16 C20 125.1(2) .
O4 C16 C20 111.7(2) .
C21 C17 C19 120.1(2) .
C21 C17 H17 120.0 .
C19 C17 H17 120.0 .
C31 N3 C30 117.4(2) .
C13 C18 C15 113.8(2) .
C13 C18 H18A 108.8 .
C15 C18 H18A 108.8 .
C13 C18 H18B 108.8 .
C15 C18 H18B 108.8 .
H18A C18 H18B 107.7 .
C17 C19 C28 117.0(2) .
C17 C19 C27 118.1(2) .
C28 C19 C27 124.9(2) .
C16 C20 C14 115.9(2) .
C16 C20 H20A 108.3 .
C14 C20 H20A 108.3 .
C16 C20 H20B 108.3 .
C14 C20 H20B 108.3 .
H20A C20 H20B 107.4 .
N2 C21 C17 123.2(2) .
N2 C21 H21 118.4 .
C17 C21 H21 118.4 .
C29 C22 C32 116.8(2) .
C29 C22 C25 119.9(2) .
C32 C22 C25 123.3(2) .
C14 C23 C15 114.3(2) .
C14 C23 H23A 108.7 .
C15 C23 H23A 108.7 .
C14 C23 H23B 108.7 .
C15 C23 H23B 108.7 .
H23A C23 H23B 107.6 .
O6 C24 O3 122.3(2) .
O6 C24 C13 124.8(2) .
O3 C24 C13 112.9(2) .
C27 C25 C22 115.9(2) .
C27 C25 H25A 108.3 .
C22 C25 H25A 108.3 .
C27 C25 H25B 108.3 .
C22 C25 H25B 108.3 .
H25A C25 H25B 107.4 .
N2 C26 C28 122.6(2) .
N2 C26 H26 118.7 .
C28 C26 H26 118.7 .
C25 C27 C19 118.0(3) .
C25 C27 H27A 107.8 .
C19 C27 H27A 107.8 .
C25 C27 H27B 107.8 .
C19 C27 H27B 107.8 .
H27A C27 H27B 107.1 .
C26 C28 C19 119.7(2) .
C26 C28 H28 120.1 .
C19 C28 H28 120.1 .
C30 C29 C22 119.8(3) .
C30 C29 H29 120.1 .
C22 C29 H29 120.1 .
N3 C30 C29 123.5(2) .
N3 C30 H30 118.2 .
C29 C30 H30 118.2 .
N3 C31 C32 122.7(2) .
N3 C31 H31 118.6 .
C32 C31 H31 118.6 .
C31 C32 C22 119.8(2) .
C31 C32 H32 120.1 .
C22 C32 H32 120.1 .

loop_
_geom_bond_atom_site_label_1
_geom_bond_atom_site_label_2
_geom_bond_distance
_geom_bond_site_symmetry_2
O1 C2 1.313(3) .
O1 H1O 0.94(4) .
N1 C4 1.328(3) .
N1 C7 1.332(3) .
O2 C2 1.198(3) .
C1 C2 1.506(3) .
C1 C3 1.516(3) .
C1 H1A 0.9700 .
C1 H1B 0.9700 .
C3 C5 1.516(3) .
C3 H3A 0.9700 .
C3 H3B 0.9700 .
C4 C6 1.376(3) .
C4 H4 0.9300 .
C5 C5 1.518(4) 3_766
C5 H5A 0.9700 .
C5 H5B 0.9700 .
C6 C9 1.388(4) .
C6 H6 0.9300 .
C7 C8 1.370(4) .
C7 H7 0.9300 .
C8 C9 1.366(4) .
C8 H8 0.9300 .
C9 C10 1.514(4) .
C10 C10 1.230(7) 3_655
C10 H10A 0.9700 .
C10 H10B 0.9700 .
N2 C26 1.327(3) .
N2 C21 1.331(3) .
O3 C24 1.300(3) .
O3 H3O 0.89(4) .
O4 C16 1.316(3) .
O4 H4O 0.96(4) .
O5 C16 1.198(3) .
C13 C24 1.502(3) .
C13 C18 1.511(3) .
C13 H13A 0.9700 .
C13 H13B 0.9700 .
C14 C20 1.506(3) .
C14 C23 1.516(3) .
C14 H14A 0.9700 .
C14 H14B 0.9700 .
O6 C24 1.200(3) .
C15 C18 1.515(3) .
C15 C23 1.520(3) .
C15 H15A 0.9700 .
C15 H15B 0.9700 .
C16 C20 1.505(3) .
C17 C21 1.365(4) .
C17 C19 1.373(3) .
C17 H17 0.9300 .
N3 C31 1.323(3) .
N3 C30 1.325(3) .
C18 H18A 0.9700 .
C18 H18B 0.9700 .
C19 C28 1.383(4) .
C19 C27 1.512(4) .
C20 H20A 0.9700 .
C20 H20B 0.9700 .
C21 H21 0.9300 .
C22 C29 1.374(4) .
C22 C32 1.384(4) .
C22 C25 1.517(4) .
C23 H23A 0.9700 .
C23 H23B 0.9700 .
C25 C27 1.438(4) .
C25 H25A 0.9700 .
C25 H25B 0.9700 .
C26 C28 1.380(3) .
C26 H26 0.9300 .
C27 H27A 0.9700 .
C27 H27B 0.9700 .
C28 H28 0.9300 .
C29 C30 1.370(4) .
C29 H29 0.9300 .
C30 H30 0.9300 .
C31 C32 1.381(4) .
C31 H31 0.9300 .
C32 H32 0.9300 .
